data_7051634
loop_
_publ_author_name
'Ramos, Susana'
'Alcalde, Ermitas'
'Fraser Stoddart, J.'
'P. White, Andrew J.'
'Williams, David J.'
'P\'erez-Garc\'ia, Llu\"isa'

_publ_section_title
;
 Proton ionizable 1H-1,2,4-triazole \p-electron deficient cyclophanes
 as hosts and in [2]catenanes
;
_journal_issue 2
_journal_name_full 'New Journal of Chemistry'
_journal_page_first 300
_journal_paper_doi 10.1039/b815355h
_journal_volume 33
_journal_year 2009
_chemical_formula_moiety 'C28 H40 O10, C28 H26 N10, 4(F6 P), 5(C2 H3 N)'
_chemical_formula_sum 'C66 H81 F24 N15 O10 P4'
_chemical_formula_weight 1824.34
_chemical_name_systematic
;
?
;
_space_group_IT_number 2
_symmetry_cell_setting triclinic
_symmetry_space_group_name_Hall '-P 1'
_symmetry_space_group_name_H-M 'P -1'
_atom_sites_solution_hydrogens geom
_atom_sites_solution_primary direct
_atom_sites_solution_secondary difmap
_audit_creation_method SHELXL
_cell_angle_alpha 98.186(7)
_cell_angle_beta 92.115(4)
_cell_angle_gamma 104.056(7)
_cell_formula_units_Z 2
_cell_length_a 13.5062(6)
_cell_length_b 16.4849(15)
_cell_length_c 18.6366(12)
_cell_measurement_reflns_used 25
_cell_measurement_temperature 183(2)
_cell_measurement_theta_max 24.03
_cell_measurement_theta_min 11.15
_cell_volume 3973.1(5)
_computing_cell_refinement 'Siemens XSCANS'
_computing_data_collection 'Siemens XSCANS'
_computing_data_reduction 'Siemens SHELXTL'
_computing_molecular_graphics 'Siemens SHELXTL'
_computing_publication_material 'Siemens SHELXTL'
_computing_structure_refinement 'SHELXL-93 (Sheldrick, 1993)'
_computing_structure_solution 'SHELXS-86 (Sheldrick, 1990)'
_diffrn_ambient_temperature 183(2)
_diffrn_measurement_device 'Siemens P4'
_diffrn_measurement_method '\w scans'
_diffrn_radiation_monochromator graphite
_diffrn_radiation_source 'rotating anode'
_diffrn_radiation_type CuK\a
_diffrn_radiation_wavelength 1.54178
_diffrn_reflns_av_R_equivalents 0.0208
_diffrn_reflns_av_sigmaI/netI 0.0336
_diffrn_reflns_limit_h_max 15
_diffrn_reflns_limit_h_min -8
_diffrn_reflns_limit_k_max 18
_diffrn_reflns_limit_k_min -18
_diffrn_reflns_limit_l_max 21
_diffrn_reflns_limit_l_min -21
_diffrn_reflns_number 13790
_diffrn_reflns_theta_max 63.99
_diffrn_reflns_theta_min 2.40
_diffrn_standards_interval_count 97
_diffrn_standards_number 3
_exptl_absorpt_coefficient_mu 1.968
_exptl_absorpt_correction_type none
_exptl_crystal_colour Red
_exptl_crystal_density_diffrn 1.525
_exptl_crystal_description 'prismatic blocks'
_exptl_crystal_F_000 1876
_exptl_crystal_size_max 0.77
_exptl_crystal_size_mid 0.70
_exptl_crystal_size_min 0.47
_refine_diff_density_max 0.573
_refine_diff_density_min -0.416
_refine_diff_density_rms 0.069
_refine_ls_extinction_coef 0.00126(11)
_refine_ls_extinction_expression Fc^*^=kFc[1+0.001xFc^2^\l^3^/sin(2\q)]^-1/4^
_refine_ls_extinction_method SHELXL
_refine_ls_goodness_of_fit_all 1.044
_refine_ls_goodness_of_fit_obs 1.092
_refine_ls_hydrogen_treatment mixed
_refine_ls_matrix_type full
_refine_ls_number_parameters 1097
_refine_ls_number_reflns 12379
_refine_ls_number_restraints 53
_refine_ls_restrained_S_all 1.091
_refine_ls_restrained_S_obs 1.115
_refine_ls_R_factor_all 0.0780
_refine_ls_R_factor_obs 0.0597
_refine_ls_shift/esd_max 0.001
_refine_ls_shift/esd_mean 0.000
_refine_ls_structure_factor_coef Fsqd
_refine_ls_weighting_details 'w=1/[\s^2^(Fo^2^)+(0.0865P)^2^+3.6850P] where P=(Fo^2^+2Fc^2^)/3'
_refine_ls_weighting_scheme calc
_refine_ls_wR_factor_all 0.1673
_refine_ls_wR_factor_obs 0.1489
_reflns_number_observed 10254
_reflns_number_total 13163
_reflns_observed_criterion >2sigma(I)
_cod_data_source_file b815355h.txt
_cod_data_source_block 11_4PF6
_cod_depositor_comments
;
The following automatic conversions were performed:
'_symmetry_cell_setting' value 'Triclinic' changed to 'triclinic'
according to '/home/saulius/struct/CIF-dictionaries/cif_core.dic'
dictionary named 'cif_core.dic' version 2.4.1 from 2010-06-29.

Automatic conversion script
Id: cif_fix_enum 1527 2010-12-29 10:47:43Z saulius 

The following automatic conversions were performed:

'_refine_ls_weighting_scheme' value 'calc
w=1/[\s^2^(Fo^2^)+(0.0865P)^2^+3.6850P] where P=(Fo^2^+2Fc^2^)/3' was
changed to 'calc'. New tag '_refine_ls_weighting_details' was
created. The value of the new tag was set to
'w=1/[\s^2^(Fo^2^)+(0.0865P)^2^+3.6850P] where P=(Fo^2^+2Fc^2^)/3'.

Automatic conversion script
Id: cif_fix_values 3143 2015-03-26 13:38:13Z robertas 
;
_cod_original_sg_symbol_H-M P-1
_cod_database_code 7051634

loop_
_symmetry_equiv_pos_as_xyz
'x, y, z'
'-x, -y, -z'

loop_
_atom_site_aniso_label
_atom_site_aniso_U_11
_atom_site_aniso_U_22
_atom_site_aniso_U_33
_atom_site_aniso_U_23
_atom_site_aniso_U_13
_atom_site_aniso_U_12
N1 0.0256(13) 0.0249(13) 0.0346(14) 0.0037(11) 0.0028(11) 0.0120(10)
C2 0.030(2) 0.027(2) 0.036(2) 0.0067(13) 0.0045(13) 0.0088(13)
C3 0.028(2) 0.025(2) 0.038(2) 0.0027(13) 0.0028(13) 0.0051(13)
C4 0.0264(15) 0.0202(14) 0.035(2) 0.0015(12) 0.0042(13) 0.0121(12)
C5 0.026(2) 0.029(2) 0.033(2) 0.0039(13) 0.0025(13) 0.0109(13)
C6 0.0184(14) 0.027(2) 0.040(2) 0.0054(13) 0.0025(12) 0.0066(12)
C7 0.0251(15) 0.0244(15) 0.034(2) -0.0018(12) 0.0017(13) 0.0099(12)
C8 0.035(2) 0.031(2) 0.039(2) 0.0060(14) -0.0011(14) 0.0030(14)
C9 0.031(2) 0.034(2) 0.042(2) 0.0011(15) -0.0014(15) -0.0010(14)
N10 0.0282(14) 0.0348(15) 0.0318(14) 0.0003(11) 0.0003(11) 0.0086(11)
C11 0.030(2) 0.034(2) 0.033(2) 0.0037(14) 0.0056(13) 0.0073(14)
C12 0.0246(15) 0.030(2) 0.034(2) 0.0027(13) 0.0041(13) 0.0079(13)
C13 0.035(2) 0.048(2) 0.028(2) -0.0036(15) -0.0046(14) 0.008(2)
C14 0.031(2) 0.046(2) 0.026(2) 0.0062(14) -0.0057(13) 0.0063(15)
N15 0.0276(14) 0.046(2) 0.040(2) 0.0092(13) -0.0014(12) 0.0111(13)
C16 0.038(2) 0.045(2) 0.036(2) 0.003(2) -0.0107(15) 0.013(2)
N17 0.085(3) 0.045(2) 0.040(2) 0.0088(15) 0.005(2) 0.018(2)
N18 0.071(2) 0.050(2) 0.038(2) 0.011(2) 0.013(2) 0.012(2)
C19 0.041(2) 0.054(2) 0.046(2) 0.004(2) -0.012(2) 0.021(2)
N20 0.033(2) 0.041(2) 0.043(2) 0.0035(13) -0.0041(13) 0.0191(13)
C21 0.038(2) 0.039(2) 0.043(2) 0.009(2) 0.001(2) 0.014(2)
C22 0.033(2) 0.033(2) 0.038(2) 0.0054(14) 0.0035(14) 0.0096(14)
C23 0.027(2) 0.028(2) 0.041(2) 0.0031(14) 0.0059(13) 0.0150(13)
C24 0.028(2) 0.042(2) 0.047(2) 0.008(2) 0.0063(15) 0.0139(15)
C25 0.023(2) 0.044(2) 0.058(2) 0.007(2) 0.003(2) 0.0120(15)
C26 0.030(2) 0.026(2) 0.035(2) 0.0036(13) 0.0079(13) 0.0154(13)
C27 0.034(2) 0.030(2) 0.039(2) 0.0096(14) 0.0053(14) 0.0065(14)
C28 0.032(2) 0.029(2) 0.037(2) 0.0042(14) 0.0026(14) 0.0062(13)
N29 0.0321(14) 0.0292(13) 0.0324(14) 0.0031(11) 0.0047(11) 0.0131(11)
C30 0.038(2) 0.040(2) 0.034(2) 0.0108(15) 0.0134(14) 0.014(2)
C31 0.026(2) 0.038(2) 0.046(2) 0.011(2) 0.0103(14) 0.0108(14)
C32 0.044(2) 0.034(2) 0.028(2) -0.0003(13) -0.0026(14) 0.0144(15)
C33 0.031(2) 0.034(2) 0.0229(15) 0.0028(13) -0.0024(12) 0.0115(13)
N34 0.0292(13) 0.0307(14) 0.0265(13) 0.0040(11) 0.0002(10) 0.0086(11)
C35 0.0243(15) 0.032(2) 0.026(2) 0.0066(13) -0.0028(12) 0.0082(13)
N36 0.0329(15) 0.0310(15) 0.040(2) 0.0116(12) 0.0051(12) 0.0095(12)
N37 0.036(2) 0.039(2) 0.038(2) 0.0086(13) 0.0083(12) 0.0137(13)
C38 0.029(2) 0.033(2) 0.035(2) 0.0072(14) -0.0012(13) 0.0130(13)
O41 0.0416(14) 0.0517(15) 0.0381(13) 0.0147(11) 0.0073(11) 0.0232(12)
C42 0.034(2) 0.074(3) 0.057(2) 0.025(2) 0.010(2) 0.027(2)
C43 0.044(2) 0.067(3) 0.057(2) 0.017(2) 0.014(2) 0.030(2)
O44 0.0391(14) 0.052(2) 0.055(2) 0.0177(13) 0.0071(12) 0.0227(12)
C45 0.042(2) 0.056(2) 0.055(2) 0.011(2) 0.014(2) 0.014(2)
C46 0.042(2) 0.042(2) 0.051(2) 0.015(2) 0.005(2) 0.004(2)
O47 0.0421(14) 0.0348(13) 0.0474(15) 0.0110(11) -0.0005(11) 0.0060(11)
C48 0.048(2) 0.043(2) 0.041(2) 0.015(2) -0.010(2) 0.008(2)
C49 0.043(2) 0.039(2) 0.047(2) 0.018(2) -0.009(2) 0.011(2)
O50 0.0434(14) 0.0314(12) 0.0434(14) 0.0098(10) -0.0053(11) 0.0100(10)
C51 0.050(2) 0.032(2) 0.059(2) 0.008(2) -0.005(2) 0.017(2)
C52 0.043(2) 0.032(2) 0.055(2) 0.002(2) -0.008(2) 0.010(2)
O53 0.0377(13) 0.0434(14) 0.050(2) 0.0088(12) -0.0098(11) 0.0117(11)
C54 0.037(2) 0.032(2) 0.050(2) 0.000(2) -0.007(2) 0.0201(15)
C55 0.036(2) 0.033(2) 0.049(2) 0.004(2) -0.007(2) 0.0099(15)
C56 0.034(2) 0.033(2) 0.048(2) -0.002(2) -0.009(2) 0.0113(15)
C57 0.037(2) 0.033(2) 0.043(2) -0.0029(15) 0.0002(15) 0.0181(15)
C58 0.030(2) 0.037(2) 0.055(2) -0.002(2) 0.004(2) 0.0141(15)
C59 0.027(2) 0.037(2) 0.053(2) -0.004(2) -0.0075(15) 0.0159(14)
O60 0.0382(14) 0.0430(14) 0.049(2) 0.0016(12) -0.0003(11) 0.0096(11)
C61 0.046(2) 0.040(2) 0.049(2) -0.001(2) -0.004(2) 0.016(2)
C62 0.051(2) 0.045(2) 0.049(2) -0.003(2) 0.007(2) 0.021(2)
O63 0.054(2) 0.0441(14) 0.0363(13) 0.0053(11) 0.0113(11) 0.0202(12)
C64 0.058(2) 0.054(2) 0.034(2) 0.004(2) 0.016(2) 0.017(2)
C65 0.046(2) 0.060(2) 0.031(2) 0.004(2) 0.003(2) 0.010(2)
O66 0.0340(13) 0.0510(15) 0.0362(13) 0.0096(11) 0.0063(10) 0.0125(11)
C67 0.034(2) 0.050(2) 0.038(2) 0.017(2) 0.0060(15) 0.012(2)
C68 0.040(2) 0.045(2) 0.041(2) 0.019(2) 0.007(2) 0.017(2)
O69 0.0432(14) 0.0377(13) 0.0344(12) 0.0122(10) 0.0058(10) 0.0168(11)
C70 0.041(2) 0.033(2) 0.050(2) 0.007(2) 0.009(2) 0.012(2)
C71 0.038(2) 0.037(2) 0.045(2) 0.001(2) 0.005(2) 0.007(2)
O72 0.0333(12) 0.0400(13) 0.0326(12) 0.0057(10) 0.0020(9) 0.0109(10)
C73 0.035(2) 0.032(2) 0.032(2) 0.0028(13) 0.0047(13) 0.0192(14)
C74 0.029(2) 0.035(2) 0.033(2) -0.0009(14) 0.0019(13) 0.0125(14)
C75 0.033(2) 0.039(2) 0.030(2) -0.0024(14) -0.0018(13) 0.0218(15)
C76 0.038(2) 0.037(2) 0.031(2) 0.0040(14) 0.0042(14) 0.0246(15)
C77 0.028(2) 0.036(2) 0.043(2) 0.0061(15) 0.0034(14) 0.0126(14)
C78 0.029(2) 0.036(2) 0.034(2) 0.0030(14) -0.0014(13) 0.0145(14)
P10 0.0245(4) 0.0362(5) 0.0492(5) 0.0133(4) -0.0026(4) 0.0084(4)
F11 0.067(2) 0.083(2) 0.0543(15) 0.0156(13) 0.0138(12) 0.0198(14)
F12 0.0399(13) 0.068(2) 0.118(2) 0.041(2) 0.0023(13) 0.0298(12)
F13 0.0413(12) 0.0372(12) 0.092(2) 0.0002(12) -0.0181(12) 0.0079(10)
F14 0.0602(15) 0.0420(12) 0.081(2) 0.0091(12) -0.0218(13) 0.0224(11)
F15 0.0395(13) 0.063(2) 0.109(2) 0.021(2) -0.0177(14) -0.0105(12)
F16 0.108(2) 0.086(2) 0.070(2) 0.023(2) 0.039(2) 0.033(2)
P20 0.0286(4) 0.0432(5) 0.0382(5) 0.0136(4) -0.0033(4) 0.0048(4)
F21 0.0406(12) 0.0608(14) 0.0484(13) 0.0117(11) 0.0087(10) 0.0025(10)
F22 0.068(2) 0.0481(13) 0.072(2) 0.0124(12) -0.0048(13) 0.0239(12)
F23 0.0347(12) 0.076(2) 0.0500(13) 0.0126(12) -0.0128(10) -0.0002(11)
F24 0.066(2) 0.0541(15) 0.089(2) 0.0286(14) -0.0021(14) 0.0198(13)
F25 0.0340(11) 0.0659(15) 0.0479(13) 0.0068(11) -0.0086(9) 0.0004(10)
F26 0.0407(12) 0.092(2) 0.0460(13) 0.0180(13) 0.0076(10) 0.0040(12)
P30 0.0371(5) 0.0370(5) 0.0408(5) 0.0026(4) 0.0122(4) 0.0054(4)
F31 0.078(2) 0.085(2) 0.0440(14) -0.0045(13) 0.0185(13) 0.0140(15)
F32 0.072(2) 0.058(2) 0.108(2) 0.039(2) 0.040(2) 0.0285(13)
F33 0.0356(12) 0.085(2) 0.072(2) 0.0255(14) 0.0118(11) 0.0116(12)
F34 0.086(2) 0.0446(13) 0.084(2) 0.0225(13) 0.034(2) 0.0197(13)
F35 0.0385(13) 0.096(2) 0.076(2) 0.017(2) 0.0124(12) 0.0052(13)
F36 0.071(2) 0.062(2) 0.0519(14) -0.0131(12) 0.0227(12) 0.0012(13)
P40 0.0349(5) 0.0524(6) 0.0636(7) 0.0163(5) 0.0057(5) -0.0011(4)
F41 0.052(2) 0.112(3) 0.136(3) -0.034(2) 0.041(2) -0.016(2)
F42 0.156(6) 0.187(7) 0.095(4) 0.096(5) 0.004(4) 0.040(5)
F43 0.050(2) 0.061(2) 0.085(3) -0.004(2) 0.004(2) 0.001(2)
F44 0.128(4) 0.097(4) 0.074(3) 0.027(3) -0.015(3) 0.045(3)
F45 0.051(2) 0.071(3) 0.125(4) -0.051(3) 0.011(3) -0.010(2)
F46 0.0391(14) 0.068(2) 0.172(3) 0.021(2) 0.027(2) 0.0119(13)
N80 0.053(2) 0.066(2) 0.071(3) 0.011(2) 0.019(2) 0.022(2)
C81 0.044(2) 0.058(2) 0.047(2) 0.001(2) 0.004(2) 0.027(2)
C82 0.058(3) 0.082(4) 0.106(4) 0.032(3) 0.014(3) 0.012(3)
N83 0.074(4) 0.132(5) 0.196(7) 0.090(5) 0.010(4) 0.037(4)
C84 0.054(3) 0.074(3) 0.100(4) 0.028(3) 0.005(3) 0.011(3)
C85 0.059(3) 0.070(3) 0.075(3) 0.007(3) -0.003(2) 0.020(2)
N86 0.150(5) 0.089(3) 0.066(3) 0.030(3) 0.045(3) 0.062(3)
C87 0.081(3) 0.051(2) 0.044(2) 0.016(2) 0.006(2) 0.023(2)
C88 0.054(2) 0.062(3) 0.053(2) 0.006(2) -0.003(2) 0.015(2)
N89 0.098(4) 0.076(3) 0.139(5) 0.034(3) 0.035(3) 0.041(3)
C90 0.062(3) 0.062(3) 0.073(3) 0.007(2) 0.009(2) 0.013(2)
C91 0.139(7) 0.084(5) 0.195(9) -0.052(5) 0.025(7) 0.020(5)
N92 0.052(3) 0.119(4) 0.116(4) -0.032(4) -0.004(3) -0.003(3)
C93 0.041(3) 0.091(4) 0.096(4) -0.002(3) -0.014(3) 0.009(3)
C94 0.088(5) 0.131(6) 0.100(5) 0.006(4) -0.012(4) 0.041(4)

loop_
_atom_site_label
_atom_site_type_symbol
_atom_site_fract_x
_atom_site_fract_y
_atom_site_fract_z
_atom_site_U_iso_or_equiv
_atom_site_thermal_displace_type
_atom_site_occupancy
_atom_site_calc_flag
_atom_site_refinement_flags
_atom_site_disorder_group
N1 N 0.0848(2) 0.2958(2) 0.10995(14) 0.0274(5) Uani 1 d . .
C2 C 0.1783(2) 0.3500(2) 0.1283(2) 0.0307(7) Uani 1 d . .
H2A H 0.2145 0.3781 0.0925 0.037 Uiso 1 calc R .
C3 C 0.2205(2) 0.3641(2) 0.1979(2) 0.0309(7) Uani 1 d . .
H3A H 0.2857 0.4025 0.2104 0.037 Uiso 1 calc R .
C4 C 0.1687(2) 0.3224(2) 0.2512(2) 0.0265(6) Uani 1 d . .
C5 C 0.0709(2) 0.2707(2) 0.2312(2) 0.0289(7) Uani 1 d . .
H5A H 0.0316 0.2442 0.2666 0.035 Uiso 1 calc R .
C6 C 0.0310(2) 0.2579(2) 0.1604(2) 0.0285(7) Uani 1 d . .
H6A H -0.0354 0.2218 0.1471 0.034 Uiso 1 calc R .
C7 C 0.2194(2) 0.3280(2) 0.3246(2) 0.0278(6) Uani 1 d . .
C8 C 0.3121(3) 0.3855(2) 0.3472(2) 0.0360(7) Uani 1 d . .
H8A H 0.3385 0.4286 0.3191 0.043 Uiso 1 calc R .
C9 C 0.3661(3) 0.3811(2) 0.4093(2) 0.0379(8) Uani 1 d . .
H9A H 0.4299 0.4208 0.4240 0.045 Uiso 1 calc R .
N10 N 0.3290(2) 0.3205(2) 0.45007(15) 0.0320(6) Uani 1 d . .
C11 C 0.2355(2) 0.2685(2) 0.4334(2) 0.0326(7) Uani 1 d . .
H11A H 0.2081 0.2297 0.4650 0.039 Uiso 1 calc R .
C12 C 0.1789(2) 0.2707(2) 0.3714(2) 0.0294(7) Uani 1 d . .
H12A H 0.1126 0.2336 0.3601 0.035 Uiso 1 calc R .
C13 C 0.3932(3) 0.3100(2) 0.5126(2) 0.0388(8) Uani 1 d . .
H13A H 0.3528 0.3065 0.5558 0.047 Uiso 1 calc R .
H13B H 0.4527 0.3597 0.5240 0.047 Uiso 1 calc R .
C14 C 0.4298(3) 0.2312(2) 0.4951(2) 0.0349(7) Uani 1 d . .
N15 N 0.4953(2) 0.2169(2) 0.4465(2) 0.0374(7) Uani 1 d . .
C16 C 0.5015(3) 0.1368(2) 0.4533(2) 0.0401(8) Uani 1 d . .
N17 N 0.4442(3) 0.1021(2) 0.5022(2) 0.0561(9) Uani 1 d . .
N18 N 0.3989(3) 0.1644(2) 0.5280(2) 0.0531(9) Uani 1 d D .
H18 H 0.3625(44) 0.1499(42) 0.5658(24) 0.121(25) Uiso 1 d D .
C19 C 0.5674(3) 0.0907(3) 0.4095(2) 0.0464(9) Uani 1 d . .
H19A H 0.6364 0.1287 0.4090 0.056 Uiso 1 calc R .
H19B H 0.5747 0.0414 0.4321 0.056 Uiso 1 calc R .
N20 N 0.5211(2) 0.0609(2) 0.3332(2) 0.0382(7) Uani 1 d . .
C21 C 0.4309(3) 0.0032(2) 0.3223(2) 0.0392(8) Uani 1 d . .
H21A H 0.4010 -0.0213 0.3620 0.047 Uiso 1 calc R .
C22 C 0.3815(3) -0.0208(2) 0.2540(2) 0.0345(7) Uani 1 d . .
H22A H 0.3177 -0.0619 0.2469 0.041 Uiso 1 calc R .
C23 C 0.4238(2) 0.0143(2) 0.1948(2) 0.0309(7) Uani 1 d . .
C24 C 0.5220(3) 0.0684(2) 0.2073(2) 0.0378(8) Uani 1 d . .
H24A H 0.5569 0.0898 0.1679 0.045 Uiso 1 calc R .
C25 C 0.5680(3) 0.0906(2) 0.2766(2) 0.0410(8) Uani 1 d . .
H25A H 0.6345 0.1278 0.2847 0.049 Uiso 1 calc R .
C26 C 0.3621(2) 0.0021(2) 0.1241(2) 0.0289(7) Uani 1 d . .
C27 C 0.2609(3) -0.0456(2) 0.1155(2) 0.0342(7) Uani 1 d . .
H27A H 0.2355 -0.0805 0.1505 0.041 Uiso 1 calc R .
C28 C 0.1975(3) -0.0428(2) 0.0575(2) 0.0332(7) Uani 1 d . .
H28A H 0.1283 -0.0749 0.0531 0.040 Uiso 1 calc R .
N29 N 0.2324(2) 0.0048(2) 0.00681(14) 0.0304(6) Uani 1 d . .
C30 C 0.3315(3) 0.0459(2) 0.0100(2) 0.0361(8) Uani 1 d . .
H30A H 0.3562 0.0759 -0.0282 0.043 Uiso 1 calc R .
C31 C 0.3980(3) 0.0455(2) 0.0675(2) 0.0359(8) Uani 1 d . .
H31A H 0.4680 0.0748 0.0687 0.043 Uiso 1 calc R .
C32 C 0.1605(3) 0.0147(2) -0.0522(2) 0.0350(7) Uani 1 d . .
H32A H 0.0933 -0.0259 -0.0516 0.042 Uiso 1 calc R .
H32B H 0.1877 0.0020 -0.1000 0.042 Uiso 1 calc R .
C33 C 0.1472(2) 0.1033(2) -0.0420(2) 0.0290(7) Uani 1 d . .
N34 N 0.0756(2) 0.1290(2) -0.00072(14) 0.0287(6) Uani 1 d . .
C35 C 0.0956(2) 0.2110(2) -0.0058(2) 0.0274(6) Uani 1 d . .
N36 N 0.1728(2) 0.2319(2) -0.0472(2) 0.0337(6) Uani 1 d D .
H36 H 0.2007 0.2834 -0.0587 0.057(13) Uiso 1 d D .
N37 N 0.2071(2) 0.1629(2) -0.0718(2) 0.0367(6) Uani 1 d . .
C38 C 0.0454(2) 0.2747(2) 0.0324(2) 0.0313(7) Uani 1 d . .
H38A H 0.0604 0.3264 0.0094 0.038 Uiso 1 calc R .
H38B H -0.0297 0.2512 0.0287 0.038 Uiso 1 calc R .
O41 O 0.3343(2) 0.2359(2) 0.09813(13) 0.0409(6) Uani 1 d . .
C42 C 0.4357(3) 0.2904(3) 0.0943(2) 0.0513(10) Uani 1 d . .
H42A H 0.4885 0.2608 0.1056 0.062 Uiso 1 calc R .
H42B H 0.4461 0.3425 0.1304 0.062 Uiso 1 calc R .
C43 C 0.4453(3) 0.3125(3) 0.0212(2) 0.0520(10) Uani 1 d . .
H43A H 0.5179 0.3381 0.0144 0.062 Uiso 1 calc R .
H43B H 0.4214 0.2608 -0.0154 0.062 Uiso 1 calc R .
O44 O 0.3856(2) 0.3708(2) 0.01128(15) 0.0458(6) Uani 1 d . .
C45 C 0.4035(3) 0.3994(3) -0.0557(2) 0.0504(10) Uani 1 d . .
H45A H 0.3929 0.3506 -0.0953 0.060 Uiso 1 calc R .
H45B H 0.4749 0.4336 -0.0548 0.060 Uiso 1 calc R .
C46 C 0.3309(3) 0.4518(2) -0.0685(2) 0.0451(9) Uani 1 d . .
H46A H 0.3365 0.4974 -0.0266 0.054 Uiso 1 calc R .
H46B H 0.3465 0.4782 -0.1126 0.054 Uiso 1 calc R .
O47 O 0.2305(2) 0.39710(15) -0.07732(14) 0.0417(6) Uani 1 d . .
C48 C 0.1540(3) 0.4354(2) -0.1025(2) 0.0442(9) Uani 1 d . .
H48A H 0.0866 0.3938 -0.1073 0.053 Uiso 1 calc R .
H48B H 0.1693 0.4501 -0.1513 0.053 Uiso 1 calc R .
C49 C 0.1476(3) 0.5135(2) -0.0529(2) 0.0421(9) Uani 1 d . .
H49A H 0.2105 0.5589 -0.0540 0.051 Uiso 1 calc R .
H49B H 0.0886 0.5334 -0.0698 0.051 Uiso 1 calc R .
O50 O 0.1360(2) 0.49626(14) 0.01935(13) 0.0391(6) Uani 1 d . .
C51 C 0.1303(3) 0.5704(2) 0.0665(2) 0.0460(9) Uani 1 d . .
H51A H 0.0625 0.5817 0.0578 0.055 Uiso 1 calc R .
H51B H 0.1833 0.6193 0.0557 0.055 Uiso 1 calc R .
C52 C 0.1457(3) 0.5609(2) 0.1441(2) 0.0441(9) Uani 1 d . .
H52A H 0.2074 0.5398 0.1513 0.053 Uiso 1 calc R .
H52B H 0.1559 0.6166 0.1754 0.053 Uiso 1 calc R .
O53 O 0.0580(2) 0.5026(2) 0.16408(14) 0.0436(6) Uani 1 d . .
C54 C 0.0590(3) 0.4888(2) 0.2349(2) 0.0387(8) Uani 1 d . .
C55 C 0.1384(3) 0.5258(2) 0.2868(2) 0.0398(8) Uani 1 d . .
H55A H 0.1954 0.5670 0.2752 0.048 Uiso 1 calc R .
C56 C 0.1358(3) 0.5034(2) 0.3560(2) 0.0390(8) Uani 1 d . .
H56A H 0.1913 0.5293 0.3911 0.047 Uiso 1 calc R .
C57 C 0.0534(3) 0.4440(2) 0.3740(2) 0.0369(8) Uani 1 d . .
C58 C -0.0287(3) 0.4080(2) 0.3222(2) 0.0406(8) Uani 1 d . .
H58A H -0.0864 0.3678 0.3342 0.049 Uiso 1 calc R .
C59 C -0.0265(3) 0.4304(2) 0.2538(2) 0.0390(8) Uani 1 d . .
H59A H -0.0832 0.4063 0.2192 0.047 Uiso 1 calc R .
O60 O 0.0468(2) 0.4155(2) 0.44002(14) 0.0441(6) Uani 1 d . .
C61 C 0.1232(3) 0.4615(2) 0.4966(2) 0.0453(9) Uani 1 d . .
H61A H 0.1230 0.5221 0.5040 0.054 Uiso 1 calc R .
H61B H 0.1918 0.4568 0.4823 0.054 Uiso 1 calc R .
C62 C 0.1014(3) 0.4263(2) 0.5656(2) 0.0478(9) Uani 1 d . .
H62A H 0.1298 0.4711 0.6076 0.057 Uiso 1 calc R .
H62B H 0.0265 0.4077 0.5686 0.057 Uiso 1 calc R .
O63 O 0.1451(2) 0.3565(2) 0.56911(13) 0.0434(6) Uani 1 d . .
C64 C 0.1241(3) 0.3239(3) 0.6351(2) 0.0484(9) Uani 1 d . .
H64A H 0.0547 0.2852 0.6300 0.058 Uiso 1 calc R .
H64B H 0.1260 0.3710 0.6750 0.058 Uiso 1 calc R .
C65 C 0.2015(3) 0.2771(3) 0.6532(2) 0.0466(9) Uani 1 d . .
H65A H 0.2699 0.3174 0.6604 0.056 Uiso 1 calc R .
H65B H 0.1862 0.2564 0.6999 0.056 Uiso 1 calc R .
O66 O 0.2058(2) 0.2065(2) 0.59967(13) 0.0397(6) Uani 1 d . .
C67 C 0.1186(3) 0.1365(2) 0.5968(2) 0.0395(8) Uani 1 d . .
H67A H 0.0570 0.1511 0.5774 0.047 Uiso 1 calc R .
H67B H 0.1066 0.1229 0.6463 0.047 Uiso 1 calc R .
C68 C 0.1371(3) 0.0622(2) 0.5492(2) 0.0398(8) Uani 1 d . .
H68A H 0.2024 0.0511 0.5656 0.048 Uiso 1 calc R .
H68B H 0.0812 0.0114 0.5514 0.048 Uiso 1 calc R .
O69 O 0.1412(2) 0.08051(15) 0.47698(12) 0.0365(5) Uani 1 d . .
C70 C 0.1614(3) 0.0125(2) 0.4279(2) 0.0408(8) Uani 1 d . .
H70A H 0.1077 -0.0401 0.4290 0.049 Uiso 1 calc R .
H70B H 0.2283 0.0029 0.4425 0.049 Uiso 1 calc R .
C71 C 0.1626(3) 0.0350(2) 0.3536(2) 0.0407(8) Uani 1 d . .
H71A H 0.1609 -0.0154 0.3173 0.049 Uiso 1 calc R .
H71B H 0.1020 0.0562 0.3428 0.049 Uiso 1 calc R .
O72 O 0.2548(2) 0.09966(15) 0.35030(12) 0.0350(5) Uani 1 d . .
C73 C 0.2697(2) 0.1313(2) 0.2863(2) 0.0310(7) Uani 1 d . .
C74 C 0.1986(2) 0.1109(2) 0.2261(2) 0.0320(7) Uani 1 d . .
H74A H 0.1341 0.0722 0.2274 0.038 Uiso 1 calc R .
C75 C 0.2232(3) 0.1474(2) 0.1649(2) 0.0327(7) Uani 1 d . .
H75A H 0.1749 0.1336 0.1239 0.039 Uiso 1 calc R .
C76 C 0.3168(3) 0.2038(2) 0.1620(2) 0.0328(7) Uani 1 d . .
C77 C 0.3866(3) 0.2250(2) 0.2225(2) 0.0348(7) Uani 1 d . .
H77A H 0.4506 0.2645 0.2216 0.042 Uiso 1 calc R .
C78 C 0.3626(2) 0.1887(2) 0.2837(2) 0.0321(7) Uani 1 d . .
H78A H 0.4106 0.2033 0.3249 0.039 Uiso 1 calc R .
P10 P 0.73073(6) 0.22610(6) 0.07882(5) 0.0360(2) Uani 1 d . .
F11 F 0.7773(2) 0.2219(2) 0.00146(14) 0.0670(7) Uani 1 d . .
F12 F 0.6710(2) 0.2915(2) 0.0569(2) 0.0701(8) Uani 1 d . .
F13 F 0.8261(2) 0.30162(14) 0.11023(15) 0.0587(7) Uani 1 d . .
F14 F 0.7926(2) 0.16002(14) 0.09787(15) 0.0603(7) Uani 1 d . .
F15 F 0.6369(2) 0.1493(2) 0.0469(2) 0.0742(8) Uani 1 d . .
F16 F 0.6843(3) 0.2283(2) 0.1551(2) 0.0846(9) Uani 1 d . .
P20 P 0.85754(7) 0.07958(6) 0.27790(5) 0.0368(2) Uani 1 d . .
F21 F 0.9285(2) 0.08788(15) 0.21093(12) 0.0513(6) Uani 1 d . .
F22 F 0.8361(2) 0.16864(15) 0.27096(14) 0.0610(6) Uani 1 d . .
F23 F 0.9559(2) 0.1273(2) 0.33270(12) 0.0562(6) Uani 1 d . .
F24 F 0.8809(2) -0.0079(2) 0.2860(2) 0.0673(7) Uani 1 d . .
F25 F 0.7607(2) 0.0330(2) 0.22318(12) 0.0519(6) Uani 1 d . .
F26 F 0.7876(2) 0.0729(2) 0.34541(13) 0.0609(7) Uani 1 d . .
P30 P 0.05111(7) 0.78970(6) 0.20956(5) 0.0391(2) Uani 1 d . .
F31 F 0.0569(2) 0.7502(2) 0.12713(13) 0.0712(8) Uani 1 d . .
F32 F 0.0602(2) 0.8792(2) 0.1845(2) 0.0735(8) Uani 1 d . .
F33 F 0.1733(2) 0.8113(2) 0.22030(15) 0.0632(7) Uani 1 d . .
F34 F 0.0431(2) 0.7003(2) 0.2337(2) 0.0692(8) Uani 1 d . .
F35 F -0.0694(2) 0.7685(2) 0.1977(2) 0.0719(8) Uani 1 d . .
F36 F 0.0467(2) 0.8296(2) 0.29150(13) 0.0659(7) Uani 1 d . .
P40 P 0.50045(8) 0.57451(7) 0.26498(7) 0.0516(3) Uani 1 d D .
F41 F 0.6127(2) 0.5815(2) 0.2428(2) 0.1110(14) Uani 1 d D .
F42 F 0.4820(5) 0.6210(5) 0.2024(3) 0.140(2) Uani 0.75 d PD 1
F43 F 0.5381(3) 0.6669(2) 0.3172(2) 0.0691(10) Uani 0.75 d PD 1
F44 F 0.5252(4) 0.5383(4) 0.3363(2) 0.096(2) Uani 0.75 d PD 1
F45 F 0.4670(3) 0.4808(3) 0.2264(4) 0.093(2) Uani 0.75 d PD 1
F42' F 0.5152(13) 0.6669(8) 0.2661(11) 0.095(4) Uiso 0.25 d PD 2
F43' F 0.5296(15) 0.5906(13) 0.3397(8) 0.111(6) Uiso 0.25 d PD 2
F44' F 0.4917(17) 0.4789(11) 0.2705(12) 0.125(7) Uiso 0.25 d PD 2
F45' F 0.4645(15) 0.5365(15) 0.1788(9) 0.126(6) Uiso 0.25 d PD 2
F46 F 0.3866(2) 0.5657(2) 0.2843(2) 0.0924(11) Uani 1 d D .
N80 N 0.5110(3) 0.8681(3) 0.1026(2) 0.0618(10) Uani 1 d . .
C81 C 0.4488(3) 0.8173(3) 0.1193(2) 0.0477(9) Uani 1 d . .
C82 C 0.3693(4) 0.7531(4) 0.1412(3) 0.081(2) Uani 1 d . .
H82A H 0.3750 0.6973 0.1183 0.121 Uiso 1 d R .
H82B H 0.3026 0.7614 0.1262 0.121 Uiso 1 d R .
H82C H 0.3758 0.7568 0.1942 0.121 Uiso 1 d R .
N83 N -0.2183(4) 0.2930(4) 0.4444(4) 0.126(2) Uani 1 d . .
C84 C -0.1600(4) 0.2601(4) 0.4645(3) 0.0753(15) Uani 1 d . .
C85 C -0.0866(4) 0.2188(3) 0.4893(3) 0.0680(13) Uani 1 d . .
H85A H -0.0947 0.1640 0.4583 0.102 Uiso 1 d R .
H85B H -0.0972 0.2101 0.5396 0.102 Uiso 1 d R .
H85C H -0.0174 0.2541 0.4868 0.102 Uiso 1 d R .
N86 N 0.5804(5) 0.8843(3) 0.3219(3) 0.093(2) Uani 1 d . .
C87 C 0.6268(4) 0.8597(3) 0.2785(2) 0.0569(11) Uani 1 d . .
C88 C 0.6846(3) 0.8283(3) 0.2235(2) 0.0564(11) Uani 1 d . .
H88A H 0.7578 0.8513 0.2375 0.085 Uiso 1 d R .
H88B H 0.6677 0.8457 0.1773 0.085 Uiso 1 d R .
H88C H 0.6680 0.7664 0.2178 0.085 Uiso 1 d R .
N89 N 0.3010(4) 0.8691(3) 0.4218(3) 0.099(2) Uani 1 d . .
C90 C 0.3128(4) 0.8065(3) 0.3990(3) 0.0660(12) Uani 1 d . .
C91 C 0.3349(7) 0.7274(5) 0.3749(5) 0.148(4) Uani 1 d . .
H91A H 0.2873 0.6969 0.3333 0.222 Uiso 1 d R .
H91B H 0.3273 0.6936 0.4145 0.222 Uiso 1 d R .
H91C H 0.4052 0.7371 0.3602 0.222 Uiso 1 d R .
N92 N 0.6209(4) 0.4559(4) 0.4685(3) 0.105(2) Uani 1 d . .
C93 C 0.6356(4) 0.4237(4) 0.4133(4) 0.080(2) Uani 1 d . .
C94 C 0.6519(5) 0.3819(5) 0.3412(4) 0.106(2) Uani 1 d . .
H94A H 0.6434 0.3213 0.3418 0.158 Uiso 1 d R .
H94B H 0.7213 0.4070 0.3286 0.158 Uiso 1 d R .
H94C H 0.6020 0.3899 0.3050 0.158 Uiso 1 d R .

loop_
_atom_type_symbol
_atom_type_description
_atom_type_scat_dispersion_real
_atom_type_scat_dispersion_imag
_atom_type_scat_source
C C 0.0181 0.0091 'International Tables Vol C Tables 4.2.6.8 and 6.1.1.4'
H H 0.0000 0.0000 'International Tables Vol C Tables 4.2.6.8 and 6.1.1.4'
N N 0.0311 0.0180 'International Tables Vol C Tables 4.2.6.8 and 6.1.1.4'
O O 0.0492 0.0322 'International Tables Vol C Tables 4.2.6.8 and 6.1.1.4'
F F 0.0727 0.0534 'International Tables Vol C Tables 4.2.6.8 and 6.1.1.4'
P P 0.2955 0.4335 'International Tables Vol C Tables 4.2.6.8 and 6.1.1.4'

loop_
_geom_angle_atom_site_label_1
_geom_angle_atom_site_label_2
_geom_angle_atom_site_label_3
_geom_angle
_geom_angle_site_symmetry_1
_geom_angle_site_symmetry_3
_geom_angle_publ_flag
C6 N1 C2 120.6(3) . . ?
C6 N1 C38 120.1(3) . . ?
C2 N1 C38 119.1(3) . . ?
N1 C2 C3 120.2(3) . . ?
C2 C3 C4 120.6(3) . . ?
C5 C4 C3 117.5(3) . . ?
C5 C4 C7 121.2(3) . . ?
C3 C4 C7 121.1(3) . . ?
C6 C5 C4 120.2(3) . . ?
N1 C6 C5 120.7(3) . . ?
C8 C7 C12 117.4(3) . . ?
C8 C7 C4 121.3(3) . . ?
C12 C7 C4 121.1(3) . . ?
C9 C8 C7 120.8(3) . . ?
N10 C9 C8 120.2(3) . . ?
C11 N10 C9 120.6(3) . . ?
C11 N10 C13 119.7(3) . . ?
C9 N10 C13 119.8(3) . . ?
N10 C11 C12 120.9(3) . . ?
C11 C12 C7 119.6(3) . . ?
N10 C13 C14 110.2(3) . . ?
N18 C14 N15 110.2(3) . . ?
N18 C14 C13 122.8(3) . . ?
N15 C14 C13 127.0(3) . . ?
C14 N15 C16 102.5(3) . . ?
N17 C16 N15 114.7(3) . . ?
N17 C16 C19 121.6(4) . . ?
N15 C16 C19 123.7(3) . . ?
C16 N17 N18 102.0(3) . . ?
C14 N18 N17 110.6(3) . . ?
N20 C19 C16 110.5(3) . . ?
C21 N20 C25 120.2(3) . . ?
C21 N20 C19 118.3(3) . . ?
C25 N20 C19 121.5(3) . . ?
N20 C21 C22 120.3(3) . . ?
C21 C22 C23 120.9(3) . . ?
C22 C23 C24 116.8(3) . . ?
C22 C23 C26 121.1(3) . . ?
C24 C23 C26 121.8(3) . . ?
C25 C24 C23 119.7(3) . . ?
N20 C25 C24 121.5(3) . . ?
C27 C26 C31 116.9(3) . . ?
C27 C26 C23 120.6(3) . . ?
C31 C26 C23 122.1(3) . . ?
C28 C27 C26 121.0(3) . . ?
N29 C28 C27 120.4(3) . . ?
C30 N29 C28 120.2(3) . . ?
C30 N29 C32 119.6(3) . . ?
C28 N29 C32 120.2(3) . . ?
N29 C30 C31 121.4(3) . . ?
C30 C31 C26 119.7(3) . . ?
N29 C32 C33 110.4(3) . . ?
N37 C33 N34 115.0(3) . . ?
N37 C33 C32 121.2(3) . . ?
N34 C33 C32 123.8(3) . . ?
C35 N34 C33 101.9(3) . . ?
N36 C35 N34 110.6(3) . . ?
N36 C35 C38 122.6(3) . . ?
N34 C35 C38 126.7(3) . . ?
C35 N36 N37 110.2(3) . . ?
C33 N37 N36 102.3(3) . . ?
N1 C38 C35 109.1(2) . . ?
C76 O41 C42 116.0(3) . . ?
O41 C42 C43 109.2(3) . . ?
O44 C43 C42 109.5(3) . . ?
C45 O44 C43 109.7(3) . . ?
O44 C45 C46 108.3(3) . . ?
O47 C46 C45 107.3(3) . . ?
C46 O47 C48 113.6(3) . . ?
O47 C48 C49 113.1(3) . . ?
O50 C49 C48 110.2(3) . . ?
C51 O50 C49 110.3(3) . . ?
O50 C51 C52 111.2(3) . . ?
O53 C52 C51 109.5(3) . . ?
C54 O53 C52 116.7(3) . . ?
O53 C54 C55 124.7(3) . . ?
O53 C54 C59 116.4(3) . . ?
C55 C54 C59 118.9(4) . . ?
C54 C55 C56 120.7(4) . . ?
C57 C56 C55 120.6(3) . . ?
O60 C57 C56 124.3(3) . . ?
O60 C57 C58 116.7(3) . . ?
C56 C57 C58 118.9(3) . . ?
C59 C58 C57 120.5(3) . . ?
C58 C59 C54 120.3(3) . . ?
C57 O60 C61 116.4(3) . . ?
O60 C61 C62 109.7(3) . . ?
O63 C62 C61 111.1(3) . . ?
C64 O63 C62 110.5(3) . . ?
O63 C64 C65 110.1(3) . . ?
O66 C65 C64 115.2(3) . . ?
C67 O66 C65 112.8(3) . . ?
O66 C67 C68 109.0(3) . . ?
O69 C68 C67 108.1(3) . . ?
C68 O69 C70 111.5(3) . . ?
O69 C70 C71 108.6(3) . . ?
O72 C71 C70 108.1(3) . . ?
C73 O72 C71 117.5(3) . . ?
O72 C73 C78 115.6(3) . . ?
O72 C73 C74 125.1(3) . . ?
C78 C73 C74 119.3(3) . . ?
C75 C74 C73 119.3(3) . . ?
C74 C75 C76 121.3(3) . . ?
O41 C76 C75 116.8(3) . . ?
O41 C76 C77 124.0(3) . . ?
C75 C76 C77 119.2(3) . . ?
C78 C77 C76 119.8(3) . . ?
C77 C78 C73 121.1(3) . . ?
F16 P10 F12 91.0(2) . . ?
F16 P10 F13 91.4(2) . . ?
F12 P10 F13 90.23(14) . . ?
F16 P10 F15 89.2(2) . . ?
F12 P10 F15 90.78(15) . . ?
F13 P10 F15 178.78(15) . . ?
F16 P10 F11 178.9(2) . . ?
F12 P10 F11 89.7(2) . . ?
F13 P10 F11 89.4(2) . . ?
F15 P10 F11 89.9(2) . . ?
F16 P10 F14 91.2(2) . . ?
F12 P10 F14 177.8(2) . . ?
F13 P10 F14 89.77(13) . . ?
F15 P10 F14 89.20(14) . . ?
F11 P10 F14 88.0(2) . . ?
F24 P20 F22 178.8(2) . . ?
F24 P20 F25 90.75(14) . . ?
F22 P20 F25 90.50(14) . . ?
F24 P20 F26 90.4(2) . . ?
F22 P20 F26 89.52(15) . . ?
F25 P20 F26 90.60(13) . . ?
F24 P20 F21 90.20(15) . . ?
F22 P20 F21 89.84(14) . . ?
F25 P20 F21 90.11(13) . . ?
F26 P20 F21 179.05(15) . . ?
F24 P20 F23 89.63(14) . . ?
F22 P20 F23 89.13(14) . . ?
F25 P20 F23 179.45(14) . . ?
F26 P20 F23 89.81(13) . . ?
F21 P20 F23 89.48(13) . . ?
F35 P30 F34 89.9(2) . . ?
F35 P30 F36 90.6(2) . . ?
F34 P30 F36 89.9(2) . . ?
F35 P30 F32 90.5(2) . . ?
F34 P30 F32 179.18(15) . . ?
F36 P30 F32 90.8(2) . . ?
F35 P30 F31 90.0(2) . . ?
F34 P30 F31 90.4(2) . . ?
F36 P30 F31 179.3(2) . . ?
F32 P30 F31 88.9(2) . . ?
F35 P30 F33 179.2(2) . . ?
F34 P30 F33 90.5(2) . . ?
F36 P30 F33 90.12(15) . . ?
F32 P30 F33 89.06(15) . . ?
F31 P30 F33 89.27(15) . . ?
F43' P40 F42' 88.9(11) . . ?
F42 P40 F45 100.8(4) . . ?
F43' P40 F41 93.5(8) . . ?
F42' P40 F41 90.1(6) . . ?
F42 P40 F41 89.0(3) . . ?
F45 P40 F41 90.7(2) . . ?
F43' P40 F44' 86.1(11) . . ?
F42' P40 F44' 174.6(11) . . ?
F41 P40 F44' 88.2(8) . . ?
F43' P40 F46 88.4(8) . . ?
F42' P40 F46 90.6(6) . . ?
F42 P40 F46 89.9(3) . . ?
F45 P40 F46 87.7(2) . . ?
F41 P40 F46 177.9(2) . . ?
F44' P40 F46 91.3(8) . . ?
F42 P40 F44 172.4(4) . . ?
F45 P40 F44 86.7(3) . . ?
F41 P40 F44 90.6(3) . . ?
F46 P40 F44 90.8(3) . . ?
F42 P40 F43 88.2(3) . . ?
F45 P40 F43 171.0(3) . . ?
F41 P40 F43 90.1(2) . . ?
F46 P40 F43 91.6(2) . . ?
F44 P40 F43 84.2(3) . . ?
F43' P40 F45' 169.0(12) . . ?
F42' P40 F45' 102.1(11) . . ?
F41 P40 F45' 86.2(7) . . ?
F44' P40 F45' 82.9(11) . . ?
F46 P40 F45' 91.7(7) . . ?
N80 C81 C82 179.4(4) . . ?
N83 C84 C85 179.6(7) . . ?
N86 C87 C88 179.5(6) . . ?
N89 C90 C91 174.8(7) . . ?
N92 C93 C94 178.5(6) . . ?

loop_
_geom_bond_atom_site_label_1
_geom_bond_atom_site_label_2
_geom_bond_distance
_geom_bond_site_symmetry_2
_geom_bond_publ_flag
N1 C6 1.342(4) . ?
N1 C2 1.358(4) . ?
N1 C38 1.484(4) . ?
C2 C3 1.363(5) . ?
C3 C4 1.399(4) . ?
C4 C5 1.392(4) . ?
C4 C7 1.488(4) . ?
C5 C6 1.374(4) . ?
C7 C8 1.384(4) . ?
C7 C12 1.403(4) . ?
C8 C9 1.366(5) . ?
C9 N10 1.352(4) . ?
N10 C11 1.339(4) . ?
N10 C13 1.482(4) . ?
C11 C12 1.372(5) . ?
C13 C14 1.496(5) . ?
C14 N18 1.324(5) . ?
C14 N15 1.327(4) . ?
N15 C16 1.366(5) . ?
C16 N17 1.320(5) . ?
C16 C19 1.498(5) . ?
N17 N18 1.359(5) . ?
C19 N20 1.497(5) . ?
N20 C21 1.339(5) . ?
N20 C25 1.340(5) . ?
C21 C22 1.375(5) . ?
C22 C23 1.394(5) . ?
C23 C24 1.398(5) . ?
C23 C26 1.494(5) . ?
C24 C25 1.374(5) . ?
C26 C27 1.392(5) . ?
C26 C31 1.395(5) . ?
C27 C28 1.367(5) . ?
C28 N29 1.340(4) . ?
N29 C30 1.339(4) . ?
N29 C32 1.493(4) . ?
C30 C31 1.374(5) . ?
C32 C33 1.500(4) . ?
C33 N37 1.316(4) . ?
C33 N34 1.368(4) . ?
N34 C35 1.331(4) . ?
C35 N36 1.327(4) . ?
C35 C38 1.496(4) . ?
N36 N37 1.357(4) . ?
O41 C76 1.375(4) . ?
O41 C42 1.454(5) . ?
C42 C43 1.462(6) . ?
C43 O44 1.422(4) . ?
O44 C45 1.406(5) . ?
C45 C46 1.489(5) . ?
C46 O47 1.424(4) . ?
O47 C48 1.433(4) . ?
C48 C49 1.497(5) . ?
C49 O50 1.422(4) . ?
O50 C51 1.420(4) . ?
C51 C52 1.490(5) . ?
C52 O53 1.430(5) . ?
O53 C54 1.371(5) . ?
C54 C55 1.376(5) . ?
C54 C59 1.404(5) . ?
C55 C56 1.390(5) . ?
C56 C57 1.380(5) . ?
C57 O60 1.375(4) . ?
C57 C58 1.397(5) . ?
C58 C59 1.376(5) . ?
O60 C61 1.436(4) . ?
C61 C62 1.495(6) . ?
C62 O63 1.423(4) . ?
O63 C64 1.422(4) . ?
C64 C65 1.498(6) . ?
C65 O66 1.434(5) . ?
O66 C67 1.429(4) . ?
C67 C68 1.484(5) . ?
C68 O69 1.421(4) . ?
O69 C70 1.428(4) . ?
C70 C71 1.483(5) . ?
C71 O72 1.439(4) . ?
O72 C73 1.370(4) . ?
C73 C78 1.383(5) . ?
C73 C74 1.396(5) . ?
C74 C75 1.380(5) . ?
C75 C76 1.384(5) . ?
C76 C77 1.389(5) . ?
C77 C78 1.376(5) . ?
P10 F16 1.574(3) . ?
P10 F12 1.582(2) . ?
P10 F13 1.584(2) . ?
P10 F15 1.585(2) . ?
P10 F11 1.593(3) . ?
P10 F14 1.595(2) . ?
P20 F24 1.576(3) . ?
P20 F22 1.586(2) . ?
P20 F25 1.591(2) . ?
P20 F26 1.601(2) . ?
P20 F21 1.603(2) . ?
P20 F23 1.609(2) . ?
P30 F35 1.580(3) . ?
P30 F34 1.581(3) . ?
P30 F36 1.583(2) . ?
P30 F32 1.589(3) . ?
P30 F31 1.593(2) . ?
P30 F33 1.600(2) . ?
P40 F43' 1.40(2) . ?
P40 F42' 1.485(13) . ?
P40 F42 1.528(4) . ?
P40 F45 1.558(4) . ?
P40 F41 1.568(3) . ?
P40 F44' 1.57(2) . ?
P40 F46 1.570(3) . ?
P40 F44 1.589(4) . ?
P40 F43 1.641(4) . ?
P40 F45' 1.65(2) . ?
N80 C81 1.120(5) . ?
C81 C82 1.429(7) . ?
N83 C84 1.138(7) . ?
C84 C85 1.430(7) . ?
N86 C87 1.131(6) . ?
C87 C88 1.426(6) . ?
N89 C90 1.111(7) . ?
C90 C91 1.421(8) . ?
N92 C93 1.136(7) . ?
C93 C94 1.470(9) . ?
